data_4325450
loop_
_publ_author_name
'Sayandev Chatterjee'
'Andrew S. Del Negro'
'Zheming Wang'
'Matthew K. Edwards'
'Frances N. Skomurski'
'Sean E. Hightower'
'Jeanette A. Krause'
'Brendan Twamley'
'B. Patrick Sullivan'
'Christian Reber'
'William R. Heineman'
'Carl J. Seliskar'
'Samuel A. Bryan'

_publ_contact_author_address
;     Energy & Environment Directorate
      Pacific northwest National Laboratory
      Richland, WA 99352  USA
;
_publ_contact_author_email sam.bryan@pnl.gov
_publ_contact_author_name 'Dr. Samuel A. Bryan'
_publ_contact_author_phone '509 376 6949'
_publ_section_title
;
 Electronic and Molecular Structures of trans-Dioxotechnetium(V)
 Polypyridyl Complexes in the Solid State
;
_journal_name_full 'Inorganic Chemistry'
_journal_page_first 5815
_journal_page_last 5823
_journal_paper_doi 10.1021/ic200747v
_journal_volume 50
_journal_year 2011
_chemical_formula_moiety 'C24 H28 n4 O2 Tc, C24 H20 B'
_chemical_formula_sum 'C48 H48 B O2 Tc n4'
_chemical_formula_weight 821.71
_chemical_name_common '[(4-picoline)4TcO2][BPh4]'
_chemical_name_systematic
; 
 ? 
;
_space_group_IT_number 15
_symmetry_cell_setting monoclinic
_symmetry_space_group_name_Hall '-C 2yc'
_symmetry_space_group_name_H-M 'C 1 2/c 1'
_atom_sites_solution_hydrogens geom
_atom_sites_solution_primary direct
_atom_sites_solution_secondary difmap
_audit_creation_method SHELXL-97
_cell_angle_alpha 90.00
_cell_angle_beta 90.5840(10)
_cell_angle_gamma 90.00
_cell_formula_units_Z 4
_cell_length_a 8.5028(6)
_cell_length_b 19.7612(15)
_cell_length_c 24.1525(18)
_cell_measurement_reflns_used 7583
_cell_measurement_temperature 89(2)
_cell_measurement_theta_max 30.01
_cell_measurement_theta_min 2.60
_cell_volume 4058.0(5)
_computing_cell_refinement 'Bruker, 2006; SAINT v. 7.23A'
_computing_data_collection 'Bruker, 2002; SMART v. 5.620'
_computing_data_reduction 'Bruker, 2006; SAINT v. 7.23A'
_computing_molecular_graphics 'SHELXTL v6.14 and DIAMOND v3.2e (Brandenburg, 2010)'
_computing_publication_material 'Bruker, 2000; SHELXTL v. 6.14'
_computing_structure_refinement 'Bruker, 2000; SHELXTL v. 6.14'
_computing_structure_solution 'Bruker, 2000; SHELXTL v. 6.14'
_diffrn_ambient_temperature 89(2)
_diffrn_detector_area_resol_mean 8.3
_diffrn_measured_fraction_theta_full 1.000
_diffrn_measured_fraction_theta_max 1.000
_diffrn_measurement_device_type 'Bruker/Siemens SMART APEX'
_diffrn_measurement_method '\w scans'
_diffrn_radiation_monochromator graphite
_diffrn_radiation_source 'normal-focus sealed tube'
_diffrn_radiation_type MoK\a
_diffrn_radiation_wavelength 0.71073
_diffrn_reflns_av_R_equivalents 0.0340
_diffrn_reflns_av_sigmaI/netI 0.0229
_diffrn_reflns_limit_h_max 10
_diffrn_reflns_limit_h_min -10
_diffrn_reflns_limit_k_max 23
_diffrn_reflns_limit_k_min -23
_diffrn_reflns_limit_l_max 28
_diffrn_reflns_limit_l_min -28
_diffrn_reflns_number 30087
_diffrn_reflns_theta_full 25.24
_diffrn_reflns_theta_max 25.24
_diffrn_reflns_theta_min 1.69
_diffrn_standards_number 0
_exptl_absorpt_coefficient_mu 0.399
_exptl_absorpt_correction_T_max 0.9803
_exptl_absorpt_correction_T_min 0.8896
_exptl_absorpt_correction_type multi-scan
_exptl_absorpt_process_details 'SADABS v.2.10; Bruker, 2002'
_exptl_crystal_colour yellow
_exptl_crystal_density_diffrn 1.345
_exptl_crystal_description fragment
_exptl_crystal_F_000 1712
_exptl_crystal_size_max 0.30
_exptl_crystal_size_mid 0.15
_exptl_crystal_size_min 0.05
_refine_diff_density_max 0.510
_refine_diff_density_min -0.254
_refine_diff_density_rms 0.059
_refine_ls_extinction_method none
_refine_ls_goodness_of_fit_ref 1.081
_refine_ls_hydrogen_treatment constr
_refine_ls_matrix_type full
_refine_ls_number_parameters 257
_refine_ls_number_reflns 3680
_refine_ls_number_restraints 0
_refine_ls_restrained_S_all 1.081
_refine_ls_R_factor_all 0.0349
_refine_ls_R_factor_gt 0.0297
_refine_ls_shift/su_max 0.000
_refine_ls_shift/su_mean 0.000
_refine_ls_structure_factor_coef Fsqd
_refine_ls_weighting_details 'calc w=1/[\s^2^(Fo^2^)+(0.0301P)^2^+7.2404P] where P=(Fo^2^+2Fc^2^)/3'
_refine_ls_weighting_scheme calc
_refine_ls_wR_factor_gt 0.0687
_refine_ls_wR_factor_ref 0.0709
_reflns_number_gt 3265
_reflns_number_total 3680
_reflns_threshold_expression I>2\s(I)
_cod_data_source_file ic200747v_si_001_1.cif
_cod_data_source_block 2b
_cod_original_formula_sum 'C48 H48 B n4 O2 Tc'
_cod_database_code 4325450

loop_
_symmetry_equiv_pos_as_xyz
'x, y, z'
'-x, y, -z+1/2'
'x+1/2, y+1/2, z'
'-x+1/2, y+1/2, -z+1/2'
'-x, -y, -z'
'x, -y, z-1/2'
'-x+1/2, -y+1/2, -z'
'x+1/2, -y+1/2, z-1/2'

loop_
_atom_site_label
_atom_site_type_symbol
_atom_site_fract_x
_atom_site_fract_y
_atom_site_fract_z
_atom_site_U_iso_or_equiv
_atom_site_adp_type
_atom_site_occupancy
_atom_site_symmetry_multiplicity
_atom_site_calc_flag
_atom_site_refinement_flags
Tc1 Tc 0.2500 0.2500 0.0000 0.01266(8) Uani 1 2 d S
O2 O 0.10910(16) 0.31011(7) 0.01849(6) 0.0167(3) Uani 1 1 d .
N1 n 0.06703(19) 0.17752(8) -0.01642(7) 0.0147(4) Uani 1 1 d .
C1 C 0.0952(3) 0.11971(11) -0.04393(9) 0.0200(5) Uani 1 1 d .
H1 H 0.1987 0.1114 -0.0567 0.024 Uiso 1 1 calc R
C2 C -0.0193(3) 0.07204(11) -0.05439(9) 0.0230(5) Uani 1 1 d .
H2 H 0.0061 0.0319 -0.0739 0.028 Uiso 1 1 calc R
C3 C -0.1716(3) 0.08253(11) -0.03648(9) 0.0205(5) Uani 1 1 d .
C4 C -0.2013(2) 0.14302(11) -0.00918(9) 0.0189(4) Uani 1 1 d .
H4 H -0.3046 0.1531 0.0030 0.023 Uiso 1 1 calc R
C5 C -0.0814(2) 0.18833(10) 0.00029(8) 0.0168(4) Uani 1 1 d .
H5 H -0.1043 0.2291 0.0195 0.020 Uiso 1 1 calc R
C6 C -0.2991(3) 0.03109(12) -0.04575(10) 0.0310(6) Uani 1 1 d .
H6A H -0.2858 0.0099 -0.0821 0.046 Uiso 1 1 calc R
H6B H -0.4019 0.0534 -0.0444 0.046 Uiso 1 1 calc R
H6C H -0.2929 -0.0036 -0.0168 0.046 Uiso 1 1 calc R
N2 n 0.26206(19) 0.21511(9) 0.08408(7) 0.0150(4) Uani 1 1 d .
C11 C 0.1970(2) 0.25068(11) 0.12529(9) 0.0198(4) Uani 1 1 d .
H11 H 0.1452 0.2920 0.1165 0.024 Uiso 1 1 calc R
C10 C 0.2021(3) 0.23002(11) 0.17975(9) 0.0218(5) Uani 1 1 d .
H10 H 0.1536 0.2567 0.2075 0.026 Uiso 1 1 calc R
C9 C 0.2778(3) 0.17029(12) 0.19421(9) 0.0233(5) Uani 1 1 d .
C8 C 0.3443(3) 0.13372(11) 0.15136(9) 0.0228(5) Uani 1 1 d .
H8 H 0.3968 0.0923 0.1591 0.027 Uiso 1 1 calc R
C7 C 0.3348(2) 0.15687(11) 0.09767(9) 0.0193(4) Uani 1 1 d .
H7 H 0.3813 0.1308 0.0692 0.023 Uiso 1 1 calc R
C12 C 0.2874(3) 0.14773(13) 0.25320(10) 0.0333(6) Uani 1 1 d .
H12A H 0.3175 0.0999 0.2546 0.050 Uiso 1 1 calc R
H12B H 0.1848 0.1536 0.2706 0.050 Uiso 1 1 calc R
H12C H 0.3663 0.1749 0.2730 0.050 Uiso 1 1 calc R
B1 B 0.5000 0.43201(17) 0.2500 0.0173(7) Uani 1 2 d S
C25 C 0.4081(2) 0.47870(10) 0.20373(8) 0.0164(4) Uani 1 1 d .
C26 C 0.2636(3) 0.46071(11) 0.17951(9) 0.0212(5) Uani 1 1 d .
H26 H 0.2126 0.4208 0.1919 0.025 Uiso 1 1 calc R
C27 C 0.1920(3) 0.49901(12) 0.13809(9) 0.0238(5) Uani 1 1 d .
H27 H 0.0931 0.4853 0.1233 0.029 Uiso 1 1 calc R
C28 C 0.2635(3) 0.55673(11) 0.11830(9) 0.0233(5) Uani 1 1 d .
H28 H 0.2137 0.5834 0.0905 0.028 Uiso 1 1 calc R
C29 C 0.4095(3) 0.57504(11) 0.13974(9) 0.0210(5) Uani 1 1 d .
H29 H 0.4622 0.6137 0.1257 0.025 Uiso 1 1 calc R
C30 C 0.4782(2) 0.53682(11) 0.18165(8) 0.0184(4) Uani 1 1 d .
H30 H 0.5775 0.5507 0.1961 0.022 Uiso 1 1 calc R
C31 C 0.3826(2) 0.38490(10) 0.28754(8) 0.0167(4) Uani 1 1 d .
C32 C 0.2289(2) 0.40194(11) 0.30174(9) 0.0213(5) Uani 1 1 d .
H32 H 0.1843 0.4422 0.2869 0.026 Uiso 1 1 calc R
C33 C 0.1385(3) 0.36231(12) 0.33677(9) 0.0233(5) Uani 1 1 d .
H33 H 0.0336 0.3754 0.3448 0.028 Uiso 1 1 calc R
C34 C 0.2003(3) 0.30399(11) 0.35996(9) 0.0213(5) Uani 1 1 d .
H34 H 0.1384 0.2765 0.3835 0.026 Uiso 1 1 calc R
C35 C 0.3538(3) 0.28646(11) 0.34820(9) 0.0219(5) Uani 1 1 d .
H35 H 0.3996 0.2474 0.3647 0.026 Uiso 1 1 calc R
C36 C 0.4408(2) 0.32588(11) 0.31236(9) 0.0199(5) Uani 1 1 d .
H36 H 0.5451 0.3122 0.3042 0.024 Uiso 1 1 calc R

loop_
_atom_site_aniso_label
_atom_site_aniso_U_11
_atom_site_aniso_U_22
_atom_site_aniso_U_33
_atom_site_aniso_U_23
_atom_site_aniso_U_13
_atom_site_aniso_U_12
Tc1 0.01123(13) 0.01337(13) 0.01338(13) -0.00152(10) -0.00028(8) 0.00030(9)
O2 0.0147(7) 0.0176(7) 0.0177(7) -0.0019(6) -0.0003(6) 0.0003(6)
N1 0.0140(8) 0.0166(9) 0.0134(8) 0.0003(7) -0.0012(7) -0.0008(7)
C1 0.0190(11) 0.0221(11) 0.0188(11) -0.0036(9) 0.0017(9) 0.0010(9)
C2 0.0284(12) 0.0201(11) 0.0204(11) -0.0050(9) -0.0016(9) -0.0037(9)
C3 0.0223(11) 0.0221(11) 0.0170(11) 0.0054(9) -0.0068(9) -0.0060(9)
C4 0.0157(10) 0.0222(11) 0.0186(11) 0.0057(9) -0.0023(8) 0.0000(9)
C5 0.0172(10) 0.0173(11) 0.0158(10) 0.0019(8) -0.0006(8) 0.0016(8)
C6 0.0304(13) 0.0282(13) 0.0340(14) 0.0028(11) -0.0096(11) -0.0118(11)
N2 0.0122(8) 0.0174(9) 0.0154(9) -0.0010(7) -0.0007(7) -0.0033(7)
C7 0.0169(10) 0.0197(11) 0.0212(11) -0.0020(9) -0.0017(8) -0.0017(8)
C8 0.0243(12) 0.0199(11) 0.0241(12) 0.0048(9) -0.0063(9) -0.0047(9)
C9 0.0240(12) 0.0262(12) 0.0196(11) 0.0011(9) -0.0040(9) -0.0144(10)
C10 0.0203(11) 0.0274(12) 0.0176(11) -0.0041(9) 0.0020(9) -0.0073(9)
C11 0.0170(10) 0.0221(11) 0.0203(10) -0.0027(9) 0.0000(8) -0.0013(9)
C12 0.0446(15) 0.0356(14) 0.0196(12) 0.0055(10) -0.0050(11) -0.0141(12)
B1 0.0135(16) 0.0179(17) 0.0204(17) 0.000 -0.0021(13) 0.000
C25 0.0178(10) 0.0162(10) 0.0152(10) -0.0032(8) -0.0007(8) 0.0016(8)
C26 0.0205(11) 0.0204(11) 0.0226(11) 0.0023(9) -0.0034(9) -0.0021(9)
C27 0.0190(11) 0.0308(13) 0.0216(11) 0.0001(10) -0.0075(9) 0.0008(10)
C28 0.0273(12) 0.0255(12) 0.0169(11) 0.0029(9) -0.0021(9) 0.0088(10)
C29 0.0276(12) 0.0190(11) 0.0164(10) 0.0005(9) 0.0034(9) 0.0009(9)
C30 0.0181(10) 0.0214(11) 0.0157(10) -0.0037(9) 0.0004(8) -0.0003(9)
C31 0.0173(10) 0.0174(10) 0.0154(10) -0.0033(8) -0.0035(8) -0.0008(8)
C32 0.0180(11) 0.0190(11) 0.0270(12) 0.0023(9) -0.0020(9) 0.0020(9)
C33 0.0153(11) 0.0285(12) 0.0262(12) 0.0012(10) 0.0012(9) 0.0015(9)
C34 0.0233(11) 0.0232(11) 0.0174(11) 0.0025(9) 0.0002(9) -0.0059(9)
C35 0.0256(12) 0.0200(11) 0.0201(11) 0.0034(9) -0.0033(9) 0.0031(9)
C36 0.0162(10) 0.0243(12) 0.0191(11) 0.0010(9) -0.0011(8) 0.0034(9)

loop_
_atom_type_symbol
_atom_type_description
_atom_type_scat_dispersion_real
_atom_type_scat_dispersion_imag
_atom_type_scat_source
C C 0.0033 0.0016 'International Tables Vol C Tables 4.2.6.8 and 6.1.1.4'
H H 0.0000 0.0000 'International Tables Vol C Tables 4.2.6.8 and 6.1.1.4'
B B 0.0013 0.0007 'International Tables Vol C Tables 4.2.6.8 and 6.1.1.4'
N N 0.0061 0.0033 'International Tables Vol C Tables 4.2.6.8 and 6.1.1.4'
O O 0.0106 0.0060 'International Tables Vol C Tables 4.2.6.8 and 6.1.1.4'
Tc Tc -1.4390 0.7593 'International Tables Vol C Tables 4.2.6.8 and 6.1.1.4'

loop_
_geom_angle_atom_site_label_1
_geom_angle_atom_site_label_2
_geom_angle_atom_site_label_3
_geom_angle
_geom_angle_site_symmetry_1
_geom_angle_site_symmetry_3
O2 Tc1 O2 180.00(11) . 7
O2 Tc1 n2 90.16(6) . .
O2 Tc1 n2 89.84(6) . 7
N2 Tc1 n2 180.00(9) . 7
O2 Tc1 n1 89.81(6) . 7
N2 Tc1 n1 90.68(6) . 7
O2 Tc1 n1 90.19(6) . .
N2 Tc1 n1 89.32(6) . .
N1 Tc1 n1 180.00(7) 7 .
C11 n2 C7 117.30(18) . .
C11 n2 Tc1 121.16(14) . .
C7 n2 Tc1 121.54(14) . .
C25 B1 C25 111.6(2) 2_655 .
C25 B1 C31 103.31(10) 2_655 .
C25 B1 C31 113.98(10) . .
C25 B1 C31 113.98(10) 2_655 2_655
C25 B1 C31 103.31(10) . 2_655
C31 B1 C31 111.0(2) . 2_655
N2 C11 C10 123.0(2) . .
N2 C11 H11 118.5 . .
C10 C11 H11 118.5 . .
C11 C10 C9 120.2(2) . .
C11 C10 H10 119.9 . .
C9 C10 H10 119.9 . .
C8 C9 C10 116.6(2) . .
C8 C9 C12 122.5(2) . .
C10 C9 C12 121.0(2) . .
C7 C8 C9 120.6(2) . .
C7 C8 H8 119.7 . .
C9 C8 H8 119.7 . .
N2 C7 C8 122.4(2) . .
N2 C7 H7 118.8 . .
C8 C7 H7 118.8 . .
C9 C12 H12A 109.5 . .
C9 C12 H12B 109.5 . .
H12A C12 H12B 109.5 . .
C9 C12 H12C 109.5 . .
H12A C12 H12C 109.5 . .
H12B C12 H12C 109.5 . .
C1 n1 C5 117.10(18) . .
C1 n1 Tc1 121.69(14) . .
C5 n1 Tc1 121.21(14) . .
N1 C1 C2 122.9(2) . .
N1 C1 H1 118.6 . .
C2 C1 H1 118.6 . .
C1 C2 C3 120.2(2) . .
C1 C2 H2 119.9 . .
C3 C2 H2 119.9 . .
C2 C3 C4 116.9(2) . .
C2 C3 C6 121.9(2) . .
C4 C3 C6 121.2(2) . .
C5 C4 C3 120.1(2) . .
C5 C4 H4 119.9 . .
C3 C4 H4 119.9 . .
N1 C5 C4 122.87(19) . .
N1 C5 H5 118.6 . .
C4 C5 H5 118.6 . .
C3 C6 H6A 109.5 . .
C3 C6 H6B 109.5 . .
H6A C6 H6B 109.5 . .
C3 C6 H6C 109.5 . .
H6A C6 H6C 109.5 . .
H6B C6 H6C 109.5 . .
C26 C25 C30 115.06(19) . .
C26 C25 B1 123.44(18) . .
C30 C25 B1 121.21(18) . .
C27 C26 C25 122.6(2) . .
C27 C26 H26 118.7 . .
C25 C26 H26 118.7 . .
C28 C27 C26 120.5(2) . .
C28 C27 H27 119.7 . .
C26 C27 H27 119.7 . .
C27 C28 C29 118.8(2) . .
C27 C28 H28 120.6 . .
C29 C28 H28 120.6 . .
C30 C29 C28 119.9(2) . .
C30 C29 H29 120.0 . .
C28 C29 H29 120.0 . .
C29 C30 C25 123.1(2) . .
C29 C30 H30 118.5 . .
C25 C30 H30 118.5 . .
C32 C31 C36 115.06(19) . .
C32 C31 B1 125.04(19) . .
C36 C31 B1 119.62(18) . .
C33 C32 C31 122.6(2) . .
C33 C32 H32 118.7 . .
C31 C32 H32 118.7 . .
C34 C33 C32 120.4(2) . .
C34 C33 H33 119.8 . .
C32 C33 H33 119.8 . .
C33 C34 C35 118.8(2) . .
C33 C34 H34 120.6 . .
C35 C34 H34 120.6 . .
C34 C35 C36 119.9(2) . .
C34 C35 H35 120.0 . .
C36 C35 H35 120.0 . .
C35 C36 C31 123.2(2) . .
C35 C36 H36 118.4 . .
C31 C36 H36 118.4 . .

loop_
_geom_bond_atom_site_label_1
_geom_bond_atom_site_label_2
_geom_bond_distance
_geom_bond_site_symmetry_2
Tc1 O2 1.7483(14) .
Tc1 O2 1.7483(14) 7
Tc1 n2 2.1461(17) .
Tc1 n2 2.1461(17) 7
Tc1 n1 2.1487(16) 7
Tc1 n1 2.1487(16) .
N2 C11 1.342(3) .
N2 C7 1.345(3) .
B1 C25 1.641(3) 2_655
B1 C25 1.641(3) .
B1 C31 1.644(3) .
B1 C31 1.644(3) 2_655
C11 C10 1.377(3) .
C11 H11 0.9500 .
C10 C9 1.387(3) .
C10 H10 0.9500 .
C9 C8 1.387(3) .
C9 C12 1.494(3) .
C8 C7 1.377(3) .
C8 H8 0.9500 .
C7 H7 0.9500 .
C12 H12A 0.9800 .
C12 H12B 0.9800 .
C12 H12C 0.9800 .
N1 C1 1.344(3) .
N1 C5 1.346(3) .
C1 C2 1.377(3) .
C1 H1 0.9500 .
C2 C3 1.385(3) .
C2 H2 0.9500 .
C3 C4 1.390(3) .
C3 C6 1.502(3) .
C4 C5 1.374(3) .
C4 H4 0.9500 .
C5 H5 0.9500 .
C6 H6A 0.9800 .
C6 H6B 0.9800 .
C6 H6C 0.9800 .
C25 C26 1.401(3) .
C25 C30 1.402(3) .
C26 C27 1.390(3) .
C26 H26 0.9500 .
C27 C28 1.380(3) .
C27 H27 0.9500 .
C28 C29 1.388(3) .
C28 H28 0.9500 .
C29 C30 1.387(3) .
C29 H29 0.9500 .
C30 H30 0.9500 .
C31 C32 1.396(3) .
C31 C36 1.399(3) .
C32 C33 1.390(3) .
C32 H32 0.9500 .
C33 C34 1.383(3) .
C33 H33 0.9500 .
C34 C35 1.383(3) .
C34 H34 0.9500 .
C35 C36 1.384(3) .
C35 H35 0.9500 .
C36 H36 0.9500 .
